data_2312395
loop_
_publ_author_name
'Dash, Zane S.'
'Huang, Raymond Q.'
'Kimber, Ana N.'
'Olubajo, Opeyemi T.'
'Polk, Mark'
'Rancu, Oliver P.'
'Zhang, Lauren L.'
'Fu, Jane'
'Nagelj, Nejc'
'Reynolds, Kristopher G.'
'Zheng, Shao Liang'
'Dogutan, Dilek K.'

_publ_section_title
;
 Oxygen quenching of structurally characterized
 [5,10,15,20-tetrakis(4-fluoro-2,6-dimethylphenyl)porphyrinato]platinum(II).
;
_journal_coeditor_code YD3039
_journal_issue 3
_journal_name_full 'Acta crystallographica. Section C, Structural chemistry'
_journal_paper_doi 10.1107/S2053229624001621
_journal_volume 80
_journal_year 2024
_chemical_formula_iupac '[Pt (C52 H40 F4 N4)]'
_chemical_formula_moiety 'C52 H40 F4 N4 Pt'
_chemical_formula_sum 'C52 H40 F4 N4 Pt'
_chemical_formula_weight 991.97
_chemical_name_systematic
;
[5,10,15,20-Tetrakis(4-fluoro-2,6-dimethylphenyl)porphyrinato]platinum(II)
;
_space_group_crystal_system tetragonal
_space_group_IT_number 87
_space_group_name_Hall '-I 4'
_space_group_name_H-M_alt 'I 4/m'
_atom_sites_solution_hydrogens mixed
_atom_sites_solution_primary dual
_audit_creation_method SHELXL-2019/1
_cell_angle_alpha 90
_cell_angle_beta 90
_cell_angle_gamma 90
_cell_formula_units_Z 2
_cell_length_a 17.1883(13)
_cell_length_b 17.1883(13)
_cell_length_c 9.1123(9)
_cell_measurement_reflns_used 9892
_cell_measurement_temperature 100(2)
_cell_measurement_theta_max 25.0
_cell_measurement_theta_min 2.37
_cell_volume 2692.1(4)
_computing_cell_refinement
;
SAINT (Bruker, 2019)
;
_computing_data_collection
;
APEX3 (Bruker, 2019)
;
_computing_data_reduction
;
SAINT (Bruker, 2019)
;
_computing_molecular_graphics
;
SHELXTL (Sheldrick, 2008)
;
_computing_publication_material
;
SHELXTL (Sheldrick, 2008)
;
_computing_structure_refinement
;
SHELXL2019 (Sheldrick, 2015<i>b</i>)
;
_computing_structure_solution
;
SHELXT2019 (Sheldrick, 2015<i>a</i>)
;
_diffrn_ambient_temperature 100(2)
_diffrn_measured_fraction_theta_full 1.000
_diffrn_measured_fraction_theta_max 1.000
_diffrn_measurement_device_type
;
Bruker D8 goniometer with Photon III C14 area detector
;
_diffrn_measurement_method 'omega and phi scans'
_diffrn_radiation_source 'I\mS microfocus tube'
_diffrn_radiation_type MoK\a
_diffrn_radiation_wavelength 0.71073
_diffrn_reflns_av_R_equivalents 0.0616
_diffrn_reflns_av_unetI/netI 0.0467
_diffrn_reflns_limit_h_max 14
_diffrn_reflns_limit_h_min -13
_diffrn_reflns_limit_k_max 20
_diffrn_reflns_limit_k_min 0
_diffrn_reflns_limit_l_max 10
_diffrn_reflns_limit_l_min 0
_diffrn_reflns_number 1785
_diffrn_reflns_theta_full 25.063
_diffrn_reflns_theta_max 25.063
_diffrn_reflns_theta_min 1.675
_exptl_absorpt_coefficient_mu 2.653
_exptl_absorpt_correction_T_max 0.4899
_exptl_absorpt_correction_T_min 0.3913
_exptl_absorpt_correction_type multi-scan
_exptl_absorpt_process_details
;
(TWINABS; Krause <i>et al.</i>, 2015)
;
_exptl_crystal_colour red-orange
_exptl_crystal_density_diffrn 1.224
_exptl_crystal_description plate
_exptl_crystal_F_000 988
_exptl_crystal_size_max 0.180
_exptl_crystal_size_mid 0.090
_exptl_crystal_size_min 0.080
_refine_diff_density_max 1.216
_refine_diff_density_min -0.729
_refine_ls_extinction_method none
_refine_ls_goodness_of_fit_ref 1.047
_refine_ls_hydrogen_treatment constr
_refine_ls_matrix_type full
_refine_ls_number_parameters 85
_refine_ls_number_reflns 1785
_refine_ls_number_restraints 0
_refine_ls_restrained_S_all 1.047
_refine_ls_R_factor_all 0.0336
_refine_ls_R_factor_gt 0.0330
_refine_ls_shift/su_max 0.000
_refine_ls_shift/su_mean 0.000
_refine_ls_structure_factor_coef Fsqd
_refine_ls_weighting_details 'w=1/[\s^2^(Fo^2^)+(0.0383P)^2^+3.7930P] where P=(Fo^2^+2Fc^2^)/3'
_refine_ls_weighting_scheme calc
_refine_ls_wR_factor_gt 0.0715
_refine_ls_wR_factor_ref 0.0723
_reflns_number_gt 1773
_reflns_number_total 1785
_reflns_threshold_expression 'I > 2\s(I)'
_cod_data_source_file yd3039sup1.cif
_cod_data_source_block I
_cod_original_cell_volume 2692.1(5)
_cod_database_code 2312395
_shelx_space_group_comment
;
The symmetry employed for this shelxl refinement is uniquely defined
by the following loop, which should always be used as a source of
symmetry information in preference to the above space-group names.
They are only intended as comments.
;
_shelx_estimated_absorpt_t_min 0.647
_shelx_estimated_absorpt_t_max 0.816

loop_
_space_group_symop_operation_xyz
'x, y, z'
'-y, x, z'
'-x, -y, z'
'y, -x, z'
'x+1/2, y+1/2, z+1/2'
'-y+1/2, x+1/2, z+1/2'
'-x+1/2, -y+1/2, z+1/2'
'y+1/2, -x+1/2, z+1/2'
'-x, -y, -z'
'y, -x, -z'
'x, y, -z'
'-y, x, -z'
'-x+1/2, -y+1/2, -z+1/2'
'y+1/2, -x+1/2, -z+1/2'
'x+1/2, y+1/2, -z+1/2'
'-y+1/2, x+1/2, -z+1/2'

loop_
_atom_site_type_symbol
_atom_site_label
_atom_site_fract_x
_atom_site_fract_y
_atom_site_fract_z
_atom_site_U_iso_or_equiv
_atom_site_adp_type
_atom_site_calc_flag
_atom_site_occupancy
_atom_site_disorder_assembly
_atom_site_disorder_group
Pt Pt1 0.500000 0.500000 0.500000 0.02585(16) Uani d 1 . .
F F1 0.2649(4) 0.9701(2) 0.500000 0.0799(16) Uani d 1 . .
N N1 0.3894(2) 0.5388(3) 0.500000 0.0240(9) Uani d 1 . .
C C1 0.3230(3) 0.4934(3) 0.500000 0.0261(13) Uani d 1 . .
C C2 0.2561(3) 0.5429(3) 0.500000 0.0298(13) Uani d 1 . .
H H2 0.203292 0.526706 0.500000 0.036 Uiso d 1 . .
C C3 0.2815(3) 0.6174(4) 0.500000 0.0329(14) Uani d 1 . .
H H3 0.250197 0.662942 0.500000 0.039 Uiso calc 1 . .
C C4 0.3651(3) 0.6142(3) 0.500000 0.0257(13) Uani d 1 . .
C C5 0.4126(3) 0.6804(3) 0.500000 0.0267(11) Uani d 1 . .
C C6 0.3739(3) 0.7583(3) 0.500000 0.0287(12) Uani d 1 . .
C C7 0.3550(2) 0.7940(2) 0.3663(5) 0.0338(9) Uani d 1 . .
C C8 0.3184(3) 0.8660(3) 0.3683(5) 0.0438(11) Uani d 1 . .
H H8 0.305291 0.892013 0.279392 0.053 Uiso d 1 . .
C C9 0.3009(4) 0.8998(4) 0.500000 0.0465(16) Uani d 1 . .
C C10 0.3740(3) 0.7560(3) 0.2217(5) 0.0445(11) Uani d 1 . .
H H10A 0.427249 0.735789 0.224187 0.053 Uiso d 1 . .
H H10B 0.369299 0.794499 0.142787 0.053 Uiso d 1 . .
H H10C 0.337609 0.713119 0.204177 0.053 Uiso d 1 . .

loop_
_atom_site_aniso_label
_atom_site_aniso_U_11
_atom_site_aniso_U_22
_atom_site_aniso_U_33
_atom_site_aniso_U_12
_atom_site_aniso_U_13
_atom_site_aniso_U_23
Pt1 0.02198(17) 0.02198(17) 0.0336(3) 0.000 0.000 0.000
F1 0.124(4) 0.039(2) 0.076(3) 0.048(3) 0.000 0.000
N1 0.023(2) 0.024(2) 0.025(2) -0.001(2) 0.000 0.000
C1 0.024(3) 0.029(3) 0.025(3) -0.003(2) 0.000 0.000
C2 0.022(3) 0.030(3) 0.038(3) -0.001(2) 0.000 0.000
C3 0.027(3) 0.032(3) 0.039(4) 0.004(3) 0.000 0.000
C4 0.023(3) 0.026(3) 0.029(3) 0.004(2) 0.000 0.000
C5 0.030(3) 0.025(3) 0.025(3) 0.001(2) 0.000 0.000
C6 0.028(3) 0.025(3) 0.033(3) 0.001(2) 0.000 0.000
C7 0.035(2) 0.032(2) 0.035(2) 0.0045(17) -0.0033(19) 0.0055(18)
C8 0.054(3) 0.040(2) 0.037(3) 0.010(2) -0.003(2) 0.009(2)
C9 0.051(4) 0.030(3) 0.059(5) 0.014(3) 0.000 0.000
C10 0.052(3) 0.047(2) 0.035(2) 0.011(2) -0.003(2) 0.003(2)

loop_
_atom_type_symbol
_atom_type_description
_atom_type_scat_dispersion_real
_atom_type_scat_dispersion_imag
_atom_type_scat_source
C C 0.0033 0.0016 'International Tables Vol C Tables 4.2.6.8 and 6.1.1.4'
H H 0.0000 0.0000 'International Tables Vol C Tables 4.2.6.8 and 6.1.1.4'
F F 0.0171 0.0103 'International Tables Vol C Tables 4.2.6.8 and 6.1.1.4'
N N 0.0061 0.0033 'International Tables Vol C Tables 4.2.6.8 and 6.1.1.4'
Pt Pt -1.7033 8.3905 'International Tables Vol C Tables 4.2.6.8 and 6.1.1.4'

loop_
_geom_angle_atom_site_label_1
_geom_angle_atom_site_label_2
_geom_angle_atom_site_label_3
_geom_angle_site_symmetry_1
_geom_angle_site_symmetry_3
_geom_angle
_geom_angle_publ_flag
N1 Pt1 N1 10_566 2_655 180.0 ?
N1 Pt1 N1 10_566 9_666 90.0 y
N1 Pt1 N1 2_655 9_666 90.0 y
N1 Pt1 N1 10_566 . 89.9990(10) y
N1 Pt1 N1 2_655 . 90.0 y
N1 Pt1 N1 9_666 . 180.0 ?
C4 N1 C1 . . 106.4(4) ?
C4 N1 Pt1 . . 127.2(4) ?
C1 N1 Pt1 . . 126.3(4) ?
N1 C1 C5 . 2_655 126.7(5) ?
N1 C1 C2 . . 109.1(5) ?
C5 C1 C2 2_655 . 124.1(5) ?
C3 C2 C1 . . 107.7(5) ?
C3 C2 H2 . . 125.9 ?
C1 C2 H2 . . 126.4 ?
C2 C3 C4 . . 106.7(6) ?
C2 C3 H3 . . 126.7 ?
C4 C3 H3 . . 126.7 ?
N1 C4 C5 . . 126.4(5) ?
N1 C4 C3 . . 110.1(5) ?
C5 C4 C3 . . 123.5(5) ?
C1 C5 C4 10_566 . 123.3(5) ?
C1 C5 C6 10_566 . 118.8(5) ?
C4 C5 C6 . . 117.9(5) ?
C7 C6 C7 11_556 . 120.6(5) ?
C7 C6 C5 11_556 . 119.7(2) y
C7 C6 C5 . . 119.7(2) y
C8 C7 C6 . . 118.9(4) ?
C8 C7 C10 . . 119.7(4) ?
C6 C7 C10 . . 121.3(3) ?
C9 C8 C7 . . 119.3(4) ?
C9 C8 H8 . . 119.7 ?
C7 C8 H8 . . 121.0 ?
F1 C9 C8 . 11_556 118.6(3) ?
F1 C9 C8 . . 118.6(3) ?
C8 C9 C8 11_556 . 122.9(6) ?
C7 C10 H10A . . 109.6 ?
C7 C10 H10B . . 109.4 ?
H10A C10 H10B . . 109.5 ?
C7 C10 H10C . . 109.3 ?
H10A C10 H10C . . 109.4 ?
H10B C10 H10C . . 109.6 ?

loop_
_geom_bond_atom_site_label_1
_geom_bond_atom_site_label_2
_geom_bond_site_symmetry_2
_geom_bond_distance
_geom_bond_publ_flag
Pt1 N1 10_566 2.014(4) y
Pt1 N1 2_655 2.014(4) y
Pt1 N1 9_666 2.014(4) y
Pt1 N1 . 2.014(4) y
F1 C9 . 1.358(7) ?
N1 C4 . 1.362(8) ?
N1 C1 . 1.383(7) ?
C1 C5 2_655 1.391(8) ?
C1 C2 . 1.430(8) ?
C2 C3 . 1.352(8) ?
C2 H2 . 0.9496 ?
C3 C4 . 1.437(8) ?
C3 H3 . 0.9500 ?
C4 C5 . 1.400(8) ?
C5 C6 . 1.494(7) ?
C6 C7 11_556 1.403(5) ?
C6 C7 . 1.403(5) ?
C7 C8 . 1.389(6) ?
C7 C10 . 1.506(6) ?
C8 C9 . 1.367(6) ?
C8 H8 . 0.9517 ?
C10 H10A . 0.9800 ?
C10 H10B . 0.9801 ?
C10 H10C . 0.9800 ?

loop_
_geom_torsion_atom_site_label_1
_geom_torsion_atom_site_label_2
_geom_torsion_atom_site_label_3
_geom_torsion_atom_site_label_4
_geom_torsion_site_symmetry_1
_geom_torsion_site_symmetry_2
_geom_torsion_site_symmetry_3
_geom_torsion_site_symmetry_4
_geom_torsion
_geom_torsion_publ_flag
C4 N1 C1 C5 . . . 2_655 180.0 ?
Pt1 N1 C1 C5 . . . 2_655 0.0 ?
C4 N1 C1 C2 . . . . 0.0 ?
Pt1 N1 C1 C2 . . . . 180.0 ?
N1 C1 C2 C3 . . . . 0.0 ?
C5 C1 C2 C3 2_655 . . . 180.0 ?
C1 C2 C3 C4 . . . . 0.0 ?
C1 N1 C4 C5 . . . . 180.0 ?
Pt1 N1 C4 C5 . . . . 0.0 ?
C1 N1 C4 C3 . . . . 0.0 ?
Pt1 N1 C4 C3 . . . . 180.0 ?
C2 C3 C4 N1 . . . . 0.0 ?
C2 C3 C4 C5 . . . . 180.0 ?
N1 C4 C5 C1 . . . 10_566 0.0 ?
C3 C4 C5 C1 . . . 10_566 180.0 ?
N1 C4 C5 C6 . . . . 180.0 ?
C3 C4 C5 C6 . . . . 0.0 ?
C1 C5 C6 C7 10_566 . . 11_556 -90.8(5) ?
C4 C5 C6 C7 . . . 11_556 89.2(5) ?
C1 C5 C6 C7 10_566 . . . 90.8(5) ?
C4 C5 C6 C7 . . . . -89.2(5) ?
C7 C6 C7 C8 11_556 . . . 0.9(9) ?
C5 C6 C7 C8 . . . . 179.4(5) ?
C7 C6 C7 C10 11_556 . . . -179.3(4) ?
C5 C6 C7 C10 . . . . -0.8(8) ?
C6 C7 C8 C9 . . . . -0.7(8) ?
C10 C7 C8 C9 . . . . 179.5(5) ?
C7 C8 C9 F1 . . . . -179.8(6) ?
C7 C8 C9 C8 . . . 11_556 0.6(11) ?

_cod_database_fobs_code 2312395
